data_2105693
loop_
_publ_author_name
'Clegg, William'
'Tooke, Duncan M.'

_publ_section_title
;
 Alkali metal complexes of 6-methyl-2-pyridone: simple formulae, but not
 so simple structures
;
_journal_issue 6
_journal_name_full 'Acta Crystallographica Section B'
_journal_page_first 603
_journal_page_last 612
_journal_paper_doi 10.1107/S2052519213025980
_journal_volume 69
_journal_year 2013
_chemical_formula_moiety 'Cs +,C6 H6 N O -,H2 O'
_chemical_formula_sum 'C6 H8 Cs N O2'
_chemical_formula_weight 259.04
_chemical_name_systematic
;
 ?
;
_space_group_crystal_system monoclinic
_space_group_IT_number 14
_space_group_name_Hall '-P 2ybc'
_space_group_name_H-M_alt 'P 1 21/c 1'
_symmetry_space_group_name_Hall '-P 2ybc'
_symmetry_space_group_name_H-M 'P 1 21/c 1'
_atom_sites_solution_hydrogens mixed
_atom_sites_solution_primary direct
_atom_sites_solution_secondary difmap
_audit_creation_method SHELXL-2013
_cell_angle_alpha 90
_cell_angle_beta 100.605(2)
_cell_angle_gamma 90
_cell_formula_units_Z 4
_cell_length_a 14.174(3)
_cell_length_b 8.2056(14)
_cell_length_c 7.0984(12)
_cell_measurement_reflns_used 3289
_cell_measurement_temperature 160(2)
_cell_measurement_theta_max 28.46
_cell_measurement_theta_min 2.88
_cell_volume 811.5(3)
_computing_cell_refinement 'Bruker APEX2'
_computing_data_collection 'Bruker SMART'
_computing_data_reduction 'Bruker APEX2'
_computing_molecular_graphics 'Bruker SHELXTL'
_computing_publication_material 'Bruker SHELXTL and local programs'
_computing_structure_refinement SHELXL-2013
_computing_structure_solution 'Bruker SHELXTL'
_diffrn_ambient_temperature 160(2)
_diffrn_measured_fraction_theta_full 0.980
_diffrn_measured_fraction_theta_max 0.935
_diffrn_measurement_device_type 'Bruker SMART 1K CCD diffractometer'
_diffrn_measurement_method 'thin-slice \w scans'
_diffrn_radiation_type MoK\a
_diffrn_radiation_wavelength 0.71073
_diffrn_reflns_av_R_equivalents 0.0273
_diffrn_reflns_limit_h_max 19
_diffrn_reflns_limit_h_min -18
_diffrn_reflns_limit_k_max 10
_diffrn_reflns_limit_k_min -10
_diffrn_reflns_limit_l_max 9
_diffrn_reflns_limit_l_min -9
_diffrn_reflns_number 4766
_diffrn_reflns_theta_full 25.242
_diffrn_reflns_theta_max 28.459
_diffrn_reflns_theta_min 2.881
_exptl_absorpt_coefficient_mu 4.505
_exptl_absorpt_correction_T_max 0.460
_exptl_absorpt_correction_T_min 0.294
_exptl_absorpt_correction_type multi-scan
_exptl_absorpt_process_details SADABS
_exptl_crystal_colour colourless
_exptl_crystal_density_diffrn 2.120
_exptl_crystal_density_method 'not measured'
_exptl_crystal_description plate
_exptl_crystal_F_000 488
_exptl_crystal_size_max 0.400
_exptl_crystal_size_mid 0.400
_exptl_crystal_size_min 0.020
_refine_diff_density_max 2.609
_refine_diff_density_min -1.826
_refine_ls_extinction_coef 0.0044(10)
_refine_ls_extinction_expression Fc^*^=kFc[1+0.001xFc^2^\l^3^/sin(2\q)]^-1/4^
_refine_ls_extinction_method SHELXL
_refine_ls_goodness_of_fit_ref 1.048
_refine_ls_hydrogen_treatment mixed
_refine_ls_matrix_type full
_refine_ls_number_parameters 101
_refine_ls_number_reflns 1911
_refine_ls_number_restraints 2
_refine_ls_restrained_S_all 1.047
_refine_ls_R_factor_all 0.0417
_refine_ls_R_factor_gt 0.0365
_refine_ls_shift/su_max 0.000
_refine_ls_shift/su_mean 0.000
_refine_ls_structure_factor_coef Fsqd
_refine_ls_weighting_details
;
 w=1/[\s^2^(Fo^2^)+(0.0666P)^2^+0.8610P]
 where P=(Fo^2^+2Fc^2^)/3
;
_refine_ls_weighting_scheme calc
_refine_ls_wR_factor_gt 0.0930
_refine_ls_wR_factor_ref 0.0980
_reflns_number_gt 1678
_reflns_number_total 1911
_reflns_threshold_expression 'I > 2\s(I)'
_cod_data_source_file ps5030.cif
_cod_data_source_block dmt28_4
_cod_original_cell_volume 811.5(2)
_cod_database_code 2105693
_shelx_space_group_comment
;
The symmetry employed for this shelxl refinement is uniquely defined
by the following loop, which should always be used as a source of
symmetry information in preference to the above space-group names.
They are only intended as comments.
;
_shelx_estimated_absorpt_t_min 0.266
_shelx_estimated_absorpt_t_max 0.915
_shelxl_version_number 20.13

loop_
_space_group_symop_operation_xyz
'x, y, z'
'-x, y+1/2, -z+1/2'
'-x, -y, -z'
'x, -y-1/2, z-1/2'

loop_
_atom_site_type_symbol
_atom_site_label
_atom_site_fract_x
_atom_site_fract_y
_atom_site_fract_z
_atom_site_U_iso_or_equiv
_atom_site_adp_type
_atom_site_calc_flag
_atom_site_occupancy
Cs Cs1 0.42228(2) 0.41248(3) 0.21030(4) 0.01846(15) Uani d 1
O O1 0.3721(2) 0.4540(4) 0.6345(5) 0.0232(7) Uani d 1
N N1 0.2634(3) 0.5371(4) 0.8171(6) 0.0209(7) Uani d 1
C C1 0.2848(3) 0.4545(5) 0.6640(6) 0.0185(8) Uani d 1
C C2 0.2105(4) 0.3673(5) 0.5409(7) 0.0239(9) Uani d 1
H H2 0.2249 0.3073 0.4353 0.029 Uiso calc 1
C C3 0.1172(4) 0.3705(6) 0.5759(7) 0.0272(10) Uani d 1
H H3 0.0676 0.3127 0.4948 0.033 Uiso calc 1
C C4 0.0972(3) 0.4598(6) 0.7322(7) 0.0265(9) Uani d 1
H H4 0.0337 0.4652 0.7572 0.032 Uiso calc 1
C C5 0.1711(3) 0.5394(5) 0.8484(6) 0.0215(9) Uani d 1
C C6 0.1553(4) 0.6375(8) 1.0202(9) 0.0404(13) Uani d 1
H H6A 0.1966 0.5953 1.1359 0.061 Uiso calc 1
H H6B 0.0880 0.6289 1.0340 0.061 Uiso calc 1
H H6C 0.1712 0.7520 1.0020 0.061 Uiso calc 1
O O2 0.5869(2) 0.2461(4) 0.0335(4) 0.0228(7) Uani d 1
H H2A 0.607(5) 0.159(5) -0.007(10) 0.052(19) Uiso d 1
H H2B 0.634(3) 0.303(6) 0.084(8) 0.040(18) Uiso d 1

loop_
_atom_site_aniso_label
_atom_site_aniso_U_11
_atom_site_aniso_U_22
_atom_site_aniso_U_33
_atom_site_aniso_U_12
_atom_site_aniso_U_13
_atom_site_aniso_U_23
Cs1 0.0230(2) 0.01205(19) 0.0201(2) 0.00008(8) 0.00314(12) 0.00001(8)
O1 0.0230(16) 0.0128(12) 0.0354(18) 0.0029(12) 0.0094(14) 0.0011(13)
N1 0.0233(19) 0.0130(15) 0.0251(19) -0.0017(14) 0.0010(15) -0.0015(14)
C1 0.021(2) 0.0109(15) 0.023(2) 0.0014(16) 0.0030(17) 0.0034(15)
C2 0.030(2) 0.0189(18) 0.022(2) -0.0003(18) 0.0030(18) -0.0041(17)
C3 0.026(2) 0.023(2) 0.029(2) -0.0010(19) -0.0020(19) 0.0031(19)
C4 0.022(2) 0.021(2) 0.036(3) 0.0020(18) 0.006(2) 0.005(2)
C5 0.028(2) 0.0161(18) 0.021(2) 0.0006(17) 0.0066(17) 0.0017(16)
C6 0.043(3) 0.040(3) 0.042(3) 0.001(3) 0.019(3) -0.016(3)
O2 0.0235(16) 0.0200(16) 0.0249(17) -0.0032(13) 0.0046(13) -0.0063(13)

loop_
_atom_type_symbol
_atom_type_description
_atom_type_scat_dispersion_real
_atom_type_scat_dispersion_imag
_atom_type_scat_source
C C 0.0033 0.0016 'International Tables Vol C Tables 4.2.6.8 and 6.1.1.4'
H H 0.0000 0.0000 'International Tables Vol C Tables 4.2.6.8 and 6.1.1.4'
N N 0.0061 0.0033 'International Tables Vol C Tables 4.2.6.8 and 6.1.1.4'
O O 0.0106 0.0060 'International Tables Vol C Tables 4.2.6.8 and 6.1.1.4'
Cs Cs -0.3680 2.1192 'International Tables Vol C Tables 4.2.6.8 and 6.1.1.4'

loop_
_geom_angle_atom_site_label_1
_geom_angle_atom_site_label_2
_geom_angle_atom_site_label_3
_geom_angle_site_symmetry_1
_geom_angle_site_symmetry_3
_geom_angle
O1 Cs1 O1 4_565 3_666 124.68(8)
O1 Cs1 O1 . 4_565 100.37(9)
O1 Cs1 O1 . 3_666 89.17(8)
O1 Cs1 N1 4_565 1_554 93.03(9)
O1 Cs1 N1 3_666 1_554 128.18(9)
O1 Cs1 N1 . 1_554 120.36(9)
O1 Cs1 C1 4_565 4_565 20.91(9)
O1 Cs1 C1 3_666 4_565 141.98(9)
O1 Cs1 C1 . 4_565 87.98(9)
O1 Cs1 C2 4_565 4_565 38.63(9)
O1 Cs1 C2 3_666 4_565 163.29(9)
O1 Cs1 C2 . 4_565 93.56(9)
O1 Cs1 O2 . . 136.10(8)
O1 Cs1 O2 4_565 . 71.07(8)
O1 Cs1 O2 3_666 . 65.23(8)
O1 Cs1 O2 4_565 4_566 81.14(9)
O1 Cs1 O2 3_666 4_566 52.01(8)
O1 Cs1 O2 . 4_566 68.62(8)
O1 Cs1 O2 4_565 3_665 138.37(8)
O1 Cs1 O2 3_666 3_665 80.23(8)
O1 Cs1 O2 . 3_665 113.97(8)
O1 Cs1 O2 4_565 2_655 149.84(8)
O1 Cs1 O2 3_666 2_655 69.11(8)
O1 Cs1 O2 . 2_655 50.40(8)
O1 Cs1 H2B . . 128.8(9)
O1 Cs1 H2B 4_565 . 83.3(7)
O1 Cs1 H2B 3_666 . 51.3(5)
N1 Cs1 C1 1_554 4_565 84.86(9)
N1 Cs1 C2 1_554 4_565 63.68(9)
N1 Cs1 O2 1_554 . 103.29(9)
N1 Cs1 O2 1_554 4_566 170.29(9)
N1 Cs1 O2 1_554 3_665 49.87(8)
N1 Cs1 O2 1_554 2_655 96.62(8)
N1 Cs1 H2B 1_554 . 110.2(10)
C1 Cs1 C2 4_565 4_565 22.13(10)
C1 Cs1 O2 4_565 . 91.69(9)
C1 Cs1 O2 4_565 4_566 92.09(9)
C1 Cs1 O2 4_565 3_665 134.71(9)
C1 Cs1 O2 4_565 2_655 132.36(9)
C1 Cs1 H2B 4_565 . 104.2(6)
C2 Cs1 O2 4_565 . 102.23(9)
C2 Cs1 O2 4_565 4_566 114.05(9)
C2 Cs1 O2 4_565 3_665 113.38(9)
C2 Cs1 O2 4_565 2_655 124.53(9)
C2 Cs1 H2B 4_565 . 116.1(5)
O2 Cs1 O2 . 4_566 67.53(5)
O2 Cs1 O2 . 3_665 96.90(7)
O2 Cs1 O2 4_566 3_665 132.19(6)
O2 Cs1 O2 . 2_655 133.21(6)
O2 Cs1 O2 4_566 2_655 92.25(7)
O2 Cs1 O2 3_665 2_655 65.236(14)
O2 Cs1 H2B . . 14.0(5)
O2 Cs1 H2B 4_566 . 61.6(10)
O2 Cs1 H2B 3_665 . 92.2(10)
O2 Cs1 H2B 2_655 . 119.3(5)
Cs1 O1 Cs1 4_566 3_666 96.27(9)
Cs1 O1 Cs1 . 4_566 88.66(8)
Cs1 O1 Cs1 . 3_666 90.83(8)
Cs1 O1 C1 . . 122.1(3)
Cs1 O1 C1 4_566 . 99.8(2)
Cs1 O1 C1 3_666 . 143.3(3)
Cs1 N1 C1 1_556 . 107.1(3)
Cs1 N1 C5 1_556 . 112.3(3)
C1 N1 C5 . . 119.8(4)
Cs1 C1 O1 4_566 . 59.3(2)
Cs1 C1 N1 4_566 . 123.0(3)
Cs1 C1 C2 4_566 . 87.8(3)
O1 C1 N1 . . 119.4(4)
O1 C1 C2 . . 121.2(4)
N1 C1 C2 . . 119.3(4)
Cs1 C2 C1 4_566 . 70.0(3)
Cs1 C2 H2 4_566 . 70.4
Cs1 C2 C3 4_566 . 132.7(3)
C1 C2 H2 . . 120.0
C1 C2 C3 . . 119.9(4)
H2 C2 C3 . . 120.0
C2 C3 H3 . . 120.4
C2 C3 C4 . . 119.3(4)
H3 C3 C4 . . 120.4
C3 C4 H4 . . 120.6
C3 C4 C5 . . 118.8(4)
H4 C4 C5 . . 120.6
N1 C5 C4 . . 122.8(4)
N1 C5 C6 . . 115.2(4)
C4 C5 C6 . . 121.9(5)
C5 C6 H6A . . 109.5
C5 C6 H6B . . 109.5
C5 C6 H6C . . 109.5
H6A C6 H6B . . 109.5
H6A C6 H6C . . 109.5
H6B C6 H6C . . 109.5
Cs1 O2 Cs1 . 4_565 88.07(8)
Cs1 O2 Cs1 . 3_665 83.10(7)
Cs1 O2 Cs1 4_565 3_665 90.91(8)
Cs1 O2 Cs1 . 2_645 91.87(8)
Cs1 O2 Cs1 4_565 2_645 87.75(7)
Cs1 O2 Cs1 3_665 2_645 174.83(11)
Cs1 O2 H2A . . 146(5)
Cs1 O2 H2A 4_565 . 70(5)
Cs1 O2 H2A 3_665 . 122(5)
Cs1 O2 H2A 2_645 . 62(5)
Cs1 O2 H2B . . 101(4)
Cs1 O2 H2B 4_565 . 160(4)
Cs1 O2 H2B 3_665 . 73(4)
Cs1 O2 H2B 2_645 . 109(4)
H2A O2 H2B . . 109(7)

loop_
_geom_bond_atom_site_label_1
_geom_bond_atom_site_label_2
_geom_bond_site_symmetry_2
_geom_bond_distance
_geom_bond_publ_flag
Cs1 Cs1 3_665 4.2722(7) ?
Cs1 Cs1 4_566 4.4392(6) ?
Cs1 O1 . 3.237(3) y
Cs1 O1 4_565 3.114(3) y
Cs1 O1 3_666 3.119(3) y
Cs1 N1 1_554 3.405(4) y
Cs1 C1 4_565 3.569(4) ?
Cs1 C2 4_565 3.794(5) ?
Cs1 O2 . 3.156(3) y
Cs1 O2 4_566 3.230(3) y
Cs1 O2 3_665 3.283(3) y
Cs1 O2 2_655 3.302(3) y
Cs1 H2B . 3.41(6) ?
O1 Cs1 4_566 3.114(3) ?
O1 Cs1 3_666 3.119(3) ?
O1 C1 . 1.292(5) ?
N1 Cs1 1_556 3.405(4) ?
N1 C1 . 1.361(6) ?
N1 C5 . 1.367(6) ?
C1 Cs1 4_566 3.569(4) ?
C1 C2 . 1.430(7) ?
C2 Cs1 4_566 3.794(5) ?
C2 H2 . 0.950 ?
C2 C3 . 1.390(7) ?
C3 H3 . 0.950 ?
C3 C4 . 1.401(7) ?
C4 H4 . 0.950 ?
C4 C5 . 1.373(7) ?
C5 C6 . 1.511(7) ?
C6 H6A . 0.980 ?
C6 H6B . 0.980 ?
C6 H6C . 0.980 ?
O2 Cs1 4_565 3.230(3) ?
O2 Cs1 3_665 3.283(3) ?
O2 Cs1 2_645 3.302(3) ?
O2 H2A . 0.840(10) ?
O2 H2B . 0.842(10) ?

loop_
_geom_hbond_atom_site_label_D
_geom_hbond_atom_site_label_H
_geom_hbond_atom_site_label_A
_geom_hbond_site_symmetry_A
_geom_hbond_distance_DH
_geom_hbond_distance_HA
_geom_hbond_distance_DA
_geom_hbond_angle_DHA
_geom_hbond_publ_flag
O2 H2A O1 2_645 0.840(10) 1.957(19) 2.785(4) 168(7) y
O2 H2B N1 3_666 0.842(10) 1.987(14) 2.822(5) 172(6) y
